data_4327742
loop_
_publ_author_name
'Taruna Singh'
'Ram Kishan'
'Munirathinam Nethaji'
'Natesan Thirupathi'

_publ_section_title
;
 Synthesis, Reactivity Studies, Structural Aspects, and Solution Behavior
 of Half Sandwich Ruthenium(II) N,N',N"-Triarylguanidinate Complexes
;
_journal_name_full 'Inorganic Chemistry'
_journal_page_first 157
_journal_page_last 169
_journal_paper_doi 10.1021/ic201343w
_journal_volume 51
_journal_year 2012
_chemical_formula_moiety 'C32 H36 N6 O3 Ru'
_chemical_formula_sum 'C32 H36 N6 O3 Ru'
_chemical_formula_weight 653.74
_chemical_name_systematic ?
_space_group_IT_number 19
_symmetry_cell_setting orthorhombic
_symmetry_space_group_name_Hall 'P 2ac 2ab'
_symmetry_space_group_name_H-M 'P 21 21 21'
_atom_sites_solution_hydrogens geom
_atom_sites_solution_primary direct
_atom_sites_solution_secondary difmap
_audit_creation_method SHELXL-97
_cell_angle_alpha 90.00
_cell_angle_beta 90.00
_cell_angle_gamma 90.00
_cell_formula_units_Z 4
_cell_length_a 9.1199(2)
_cell_length_b 17.6750(6)
_cell_length_c 18.9166(5)
_cell_measurement_reflns_used 4899
_cell_measurement_temperature 298(2)
_cell_measurement_theta_max 26.37
_cell_measurement_theta_min 3.10
_cell_volume 3049.25(15)
_computing_cell_refinement 'CrysAlisPro, Oxford Diffraction Ltd.'
_computing_data_collection 'CrysAlisPro, Oxford Diffraction Ltd.'
_computing_data_reduction 'CrysAlisPro, Oxford Diffraction Ltd.'
_computing_molecular_graphics 'DIAMOND 2.0c'
_computing_publication_material 'WINGX V1.80.01'
_computing_structure_refinement 'SHELXL-97 (Sheldrick, 2008)'
_computing_structure_solution SIR-92
_diffrn_ambient_temperature 298(2)
_diffrn_detector_area_resol_mean 0.3703
_diffrn_measured_fraction_theta_full 0.997
_diffrn_measured_fraction_theta_max 0.997
_diffrn_measurement_device_type 'Sapphire-3 CCD detector'
_diffrn_measurement_method 'OMEGA SCAN'
_diffrn_radiation_monochromator graphite
_diffrn_radiation_source 'Enhance (Mo) x-ray Source'
_diffrn_radiation_type MoK\a
_diffrn_radiation_wavelength 0.71073
_diffrn_reflns_av_R_equivalents 0.0250
_diffrn_reflns_av_sigmaI/netI 0.0620
_diffrn_reflns_limit_h_max 5
_diffrn_reflns_limit_h_min -11
_diffrn_reflns_limit_k_max 13
_diffrn_reflns_limit_k_min -22
_diffrn_reflns_limit_l_max 23
_diffrn_reflns_limit_l_min -20
_diffrn_reflns_number 9270
_diffrn_reflns_theta_full 26.37
_diffrn_reflns_theta_max 26.37
_diffrn_reflns_theta_min 3.10
_exptl_absorpt_coefficient_mu 0.557
_exptl_absorpt_correction_T_max 0.8873
_exptl_absorpt_correction_T_min 0.8597
_exptl_absorpt_correction_type empirical
_exptl_absorpt_process_details 'CrysAlisPro 1.171.34.40 (2006)'
_exptl_crystal_colour Orange
_exptl_crystal_density_diffrn 1.424
_exptl_crystal_description Needle
_exptl_crystal_F_000 1352
_exptl_crystal_size_max 0.28
_exptl_crystal_size_mid 0.24
_exptl_crystal_size_min 0.22
_refine_diff_density_max 0.525
_refine_diff_density_min -0.280
_refine_diff_density_rms 0.051
_refine_ls_abs_structure_details 'Flack H D (1983), Acta Cryst. A39, 876-881'
_refine_ls_abs_structure_Flack -0.02(2)
_refine_ls_extinction_method none
_refine_ls_goodness_of_fit_ref 0.865
_refine_ls_hydrogen_treatment constr
_refine_ls_matrix_type full
_refine_ls_number_parameters 385
_refine_ls_number_reflns 5684
_refine_ls_number_restraints 0
_refine_ls_restrained_S_all 0.865
_refine_ls_R_factor_all 0.0453
_refine_ls_R_factor_gt 0.0331
_refine_ls_shift/su_max 0.014
_refine_ls_shift/su_mean 0.000
_refine_ls_structure_factor_coef Fsqd
_refine_ls_weighting_details 'calc w=1/[\s^2^(Fo^2^)+(0.0234P)^2^+0.0000P] where P=(Fo^2^+2Fc^2^)/3'
_refine_ls_weighting_scheme calc
_refine_ls_wR_factor_gt 0.0532
_refine_ls_wR_factor_ref 0.0554
_reflns_number_gt 4697
_reflns_number_total 5684
_reflns_threshold_expression >2sigma(I)
_cod_data_source_file ic201343w_si_002_6.cif
_cod_data_source_block pnt-6
_cod_original_cell_volume 3049.24(15)
_cod_database_code 4327742

loop_
_symmetry_equiv_pos_as_xyz
'x, y, z'
'-x+1/2, -y, z+1/2'
'x+1/2, -y+1/2, -z'
'-x, y+1/2, -z+1/2'

loop_
_atom_site_label
_atom_site_type_symbol
_atom_site_fract_x
_atom_site_fract_y
_atom_site_fract_z
_atom_site_U_iso_or_equiv
_atom_site_adp_type
_atom_site_occupancy
_atom_site_symmetry_multiplicity
_atom_site_calc_flag
_atom_site_refinement_flags
Ru1 Ru 0.20940(3) 0.124951(16) 0.291096(13) 0.03033(7) Uani 1 1 d .
O2 O 0.7833(3) 0.11206(13) 0.09497(11) 0.0502(6) Uani 1 1 d .
O1 O 0.4136(2) 0.13272(15) 0.07266(11) 0.0489(6) Uani 1 1 d .
N2 N 0.5886(3) 0.09291(14) 0.19620(13) 0.0336(7) Uani 1 1 d .
H2 H 0.6595 0.1230 0.2065 0.040 Uiso 1 1 calc R
O3 O 0.6676(3) 0.23841(14) 0.23152(14) 0.0709(10) Uani 1 1 d .
N1 N 0.3230(2) 0.08347(13) 0.20399(13) 0.0314(6) Uani 1 1 d .
C16 C 0.5335(3) 0.18611(18) 0.32632(16) 0.0308(8) Uani 1 1 d .
C9 C 0.6199(3) 0.03135(19) 0.15198(16) 0.0309(8) Uani 1 1 d .
N3 N 0.4334(3) 0.15259(14) 0.28129(14) 0.0331(7) Uani 1 1 d .
C3 C 0.1788(3) -0.01123(18) 0.14711(17) 0.0369(9) Uani 1 1 d .
H3 H 0.1445 -0.0257 0.1914 0.044 Uiso 1 1 calc R
C14 C 0.7227(4) 0.04101(19) 0.09805(16) 0.0374(8) Uani 1 1 d .
N5 N 0.3917(4) 0.00001(18) 0.34649(15) 0.0474(8) Uani 1 1 d .
C1 C 0.4536(3) 0.10882(17) 0.22428(15) 0.0304(8) Uani 1 1 d .
C10 C 0.5549(4) -0.03890(19) 0.16103(17) 0.0385(8) Uani 1 1 d .
H10 H 0.4916 -0.0470 0.1988 0.046 Uiso 1 1 calc R
C11 C 0.5838(4) -0.0967(2) 0.1144(2) 0.0493(10) Uani 1 1 d .
H11 H 0.5370 -0.1431 0.1196 0.059 Uiso 1 1 calc R
C17 C 0.5118(4) 0.18088(19) 0.39905(18) 0.0399(9) Uani 1 1 d .
H17 H 0.4347 0.1515 0.4159 0.048 Uiso 1 1 calc R
C25 C 0.0700(4) 0.1667(2) 0.37670(19) 0.0440(10) Uani 1 1 d .
H25 H 0.0780 0.1615 0.4255 0.053 Uiso 1 1 calc R
N4 N 0.2702(4) 0.02330(18) 0.34237(15) 0.0519(8) Uani 1 1 d .
C27 C -0.0245(3) 0.1230(3) 0.26489(19) 0.0474(10) Uani 1 1 d .
H27 H -0.0784 0.0887 0.2381 0.057 Uiso 1 1 calc R
C7 C 0.3223(4) 0.07075(19) 0.07444(17) 0.0373(9) Uani 1 1 d .
C2 C 0.2778(4) 0.04732(16) 0.14181(15) 0.0312(7) Uani 1 1 d .
C13 C 0.7520(4) -0.0174(2) 0.05221(18) 0.0481(10) Uani 1 1 d .
H13 H 0.8194 -0.0108 0.0158 0.058 Uiso 1 1 calc R
C6 C 0.2748(4) 0.0328(2) 0.01552(17) 0.0483(9) Uani 1 1 d .
H6 H 0.3071 0.0475 -0.0291 0.058 Uiso 1 1 calc R
C21 C 0.6496(3) 0.23182(18) 0.30335(19) 0.0399(9) Uani 1 1 d .
C12 C 0.6811(4) -0.0860(2) 0.0603(2) 0.0520(10) Uani 1 1 d .
H12 H 0.6998 -0.1252 0.0288 0.062 Uiso 1 1 calc R
C19 C 0.7149(5) 0.2600(2) 0.4231(2) 0.0620(11) Uani 1 1 d .
H19 H 0.7764 0.2841 0.4552 0.074 Uiso 1 1 calc R
C23 C 0.1287(4) 0.2384(2) 0.26849(18) 0.0423(9) Uani 1 1 d .
C15 C 0.8916(4) 0.1255(3) 0.04238(19) 0.0702(12) Uani 1 1 d .
H15A H 0.9762 0.0948 0.0518 0.105 Uiso 1 1 calc R
H15B H 0.9191 0.1779 0.0431 0.105 Uiso 1 1 calc R
H15C H 0.8527 0.1129 -0.0033 0.105 Uiso 1 1 calc R
C18 C 0.6000(4) 0.2174(2) 0.4466(2) 0.0504(10) Uani 1 1 d .
H18 H 0.5817 0.2132 0.4948 0.060 Uiso 1 1 calc R
C20 C 0.7392(4) 0.2671(2) 0.3515(2) 0.0548(11) Uani 1 1 d .
H20 H 0.8174 0.2963 0.3356 0.066 Uiso 1 1 calc R
C4 C 0.1299(4) -0.0487(2) 0.0878(2) 0.0518(10) Uani 1 1 d .
H4 H 0.0637 -0.0885 0.0921 0.062 Uiso 1 1 calc R
C5 C 0.1792(4) -0.0271(2) 0.02247(19) 0.0568(11) Uani 1 1 d .
H5 H 0.1479 -0.0531 -0.0175 0.068 Uiso 1 1 calc R
C26 C -0.0138(3) 0.1130(2) 0.33802(19) 0.0467(10) Uani 1 1 d .
C28 C 0.0461(4) 0.1850(2) 0.23089(18) 0.0460(10) Uani 1 1 d .
H28 H 0.0372 0.1903 0.1822 0.055 Uiso 1 1 calc R
C24 C 0.1401(4) 0.2268(2) 0.34349(18) 0.0433(9) Uani 1 1 d .
H24 H 0.1958 0.2602 0.3704 0.052 Uiso 1 1 calc R
N6 N 0.5059(4) -0.0268(2) 0.3526(2) 0.0814(12) Uani 1 1 d .
C29 C 0.2108(5) 0.30368(19) 0.23590(18) 0.0555(10) Uani 1 1 d .
H29 H 0.3061 0.3068 0.2597 0.067 Uiso 1 1 calc R
C30 C 0.1294(5) 0.3778(2) 0.2511(2) 0.0830(13) Uani 1 1 d .
H30A H 0.1894 0.4199 0.2371 0.125 Uiso 1 1 calc R
H30B H 0.1087 0.3813 0.3008 0.125 Uiso 1 1 calc R
H30C H 0.0391 0.3788 0.2251 0.125 Uiso 1 1 calc R
C32 C -0.0808(5) 0.0465(2) 0.3737(2) 0.0778(14) Uani 1 1 d .
H32A H -0.1846 0.0541 0.3781 0.117 Uiso 1 1 calc R
H32B H -0.0385 0.0405 0.4198 0.117 Uiso 1 1 calc R
H32C H -0.0626 0.0018 0.3462 0.117 Uiso 1 1 calc R
C8 C 0.4704(5) 0.1552(3) 0.0066(2) 0.0785(15) Uani 1 1 d .
H8A H 0.5164 0.1127 -0.0159 0.118 Uiso 1 1 calc R
H8B H 0.5414 0.1947 0.0134 0.118 Uiso 1 1 calc R
H8C H 0.3921 0.1736 -0.0227 0.118 Uiso 1 1 calc R
C22 C 0.6930(6) 0.3065(2) 0.2009(2) 0.1028(17) Uani 1 1 d .
H22A H 0.6241 0.3429 0.2187 0.154 Uiso 1 1 calc R
H22B H 0.6819 0.3021 0.1506 0.154 Uiso 1 1 calc R
H22C H 0.7909 0.3228 0.2117 0.154 Uiso 1 1 calc R
C31 C 0.2410(6) 0.2940(3) 0.1570(2) 0.0950(18) Uani 1 1 d .
H31A H 0.2822 0.2448 0.1486 0.143 Uiso 1 1 calc R
H31B H 0.3088 0.3321 0.1416 0.143 Uiso 1 1 calc R
H31C H 0.1509 0.2989 0.1312 0.143 Uiso 1 1 calc R

loop_
_atom_site_aniso_label
_atom_site_aniso_U_11
_atom_site_aniso_U_22
_atom_site_aniso_U_33
_atom_site_aniso_U_23
_atom_site_aniso_U_13
_atom_site_aniso_U_12
Ru1 0.02866(11) 0.03932(13) 0.02302(11) -0.00669(14) 0.00154(13) -0.00100(15)
O2 0.0463(12) 0.0534(16) 0.0509(13) -0.0024(13) 0.0181(12) -0.0039(15)
O1 0.0560(15) 0.0522(16) 0.0386(14) 0.0048(15) 0.0061(11) -0.0044(15)
N2 0.0288(14) 0.0381(15) 0.0339(18) -0.0127(14) 0.0045(12) -0.0041(12)
O3 0.107(3) 0.0511(16) 0.0548(18) -0.0117(14) 0.0348(16) -0.0362(17)
N1 0.0296(15) 0.0418(14) 0.0229(13) -0.0104(13) -0.0004(13) -0.0002(11)
C16 0.0313(18) 0.0276(18) 0.0334(19) -0.0094(16) -0.0064(15) 0.0048(16)
C9 0.0290(17) 0.0377(19) 0.0260(18) -0.0040(16) -0.0024(14) 0.0017(16)
N3 0.0294(14) 0.0436(16) 0.0262(16) -0.0107(14) -0.0002(13) -0.0033(12)
C3 0.037(2) 0.041(2) 0.0327(18) -0.0061(17) -0.0059(15) 0.0018(17)
C14 0.0309(17) 0.0425(19) 0.0389(19) -0.0042(16) 0.0022(17) -0.0004(19)
N5 0.061(2) 0.050(2) 0.0318(18) 0.0021(16) 0.0045(17) -0.002(2)
C1 0.0317(16) 0.0301(19) 0.0294(19) -0.0016(15) 0.0021(14) -0.0004(14)
C10 0.0364(19) 0.040(2) 0.039(2) -0.0037(18) 0.0027(16) 0.0024(18)
C11 0.044(2) 0.038(2) 0.065(3) -0.009(2) -0.004(2) 0.0040(18)
C17 0.050(2) 0.036(2) 0.034(2) -0.0011(18) -0.0089(17) -0.0033(19)
C25 0.047(2) 0.056(2) 0.029(2) -0.015(2) 0.0170(17) 0.001(2)
N4 0.048(2) 0.063(2) 0.0447(18) 0.0161(16) 0.0036(15) 0.0030(18)
C27 0.0239(17) 0.060(2) 0.058(2) -0.025(3) 0.0013(15) 0.002(2)
C7 0.039(2) 0.040(2) 0.0328(19) -0.0049(16) -0.0010(16) 0.0091(18)
C2 0.0311(16) 0.0369(18) 0.0254(16) -0.0062(14) 0.0023(16) 0.0030(18)
C13 0.042(2) 0.064(3) 0.038(2) -0.009(2) 0.0075(15) 0.011(2)
C6 0.062(2) 0.058(2) 0.0249(18) -0.0032(18) -0.0041(19) 0.007(2)
C21 0.0364(18) 0.0354(18) 0.048(2) -0.0132(18) 0.0087(17) -0.0017(16)
C12 0.051(3) 0.050(2) 0.055(2) -0.024(2) -0.012(2) 0.016(2)
C19 0.049(2) 0.062(3) 0.075(3) -0.028(2) -0.028(3) 0.007(3)
C23 0.0351(19) 0.046(2) 0.046(2) -0.0092(18) 0.0014(17) 0.0114(18)
C15 0.068(3) 0.068(3) 0.074(3) 0.008(3) 0.031(2) 0.001(3)
C18 0.067(3) 0.045(2) 0.039(2) -0.006(2) -0.023(2) 0.008(2)
C20 0.036(2) 0.053(2) 0.075(3) -0.027(2) 0.0036(19) -0.0099(19)
C4 0.053(2) 0.044(2) 0.058(3) -0.014(2) -0.012(2) -0.007(2)
C5 0.069(3) 0.063(3) 0.038(2) -0.025(2) -0.014(2) 0.007(2)
C26 0.0302(18) 0.056(3) 0.054(2) -0.017(2) 0.0103(17) -0.004(2)
C28 0.035(2) 0.068(3) 0.035(2) -0.012(2) -0.0128(17) 0.019(2)
C24 0.041(2) 0.047(2) 0.041(2) -0.0177(19) 0.0036(18) 0.0039(19)
N6 0.073(3) 0.082(3) 0.090(3) 0.018(2) 0.002(2) 0.028(2)
C29 0.059(2) 0.049(2) 0.058(2) 0.0089(19) -0.002(2) 0.003(2)
C30 0.089(3) 0.050(2) 0.111(4) 0.005(3) -0.013(3) 0.014(3)
C32 0.077(3) 0.082(3) 0.074(3) -0.015(3) 0.030(3) -0.028(3)
C8 0.087(3) 0.089(4) 0.060(3) 0.036(3) 0.005(2) -0.014(3)
C22 0.154(5) 0.078(3) 0.077(3) 0.009(3) 0.008(4) 0.011(4)
C31 0.147(5) 0.082(3) 0.056(3) 0.023(3) 0.021(3) -0.006(3)

loop_
_atom_type_symbol
_atom_type_description
_atom_type_scat_dispersion_real
_atom_type_scat_dispersion_imag
_atom_type_scat_source
C C 0.0033 0.0016 'International Tables Vol C Tables 4.2.6.8 and 6.1.1.4'
H H 0.0000 0.0000 'International Tables Vol C Tables 4.2.6.8 and 6.1.1.4'
N N 0.0061 0.0033 'International Tables Vol C Tables 4.2.6.8 and 6.1.1.4'
O O 0.0106 0.0060 'International Tables Vol C Tables 4.2.6.8 and 6.1.1.4'
Ru Ru -1.2594 0.8363 'International Tables Vol C Tables 4.2.6.8 and 6.1.1.4'

loop_
_geom_angle_atom_site_label_1
_geom_angle_atom_site_label_2
_geom_angle_atom_site_label_3
_geom_angle
N1 Ru1 N3 61.92(9)
N1 Ru1 N4 86.17(10)
N3 Ru1 N4 89.03(11)
N1 Ru1 C24 143.79(12)
N3 Ru1 C24 97.54(12)
N4 Ru1 C24 125.21(13)
N1 Ru1 C28 95.70(11)
N3 Ru1 C28 120.58(13)
N4 Ru1 C28 147.36(14)
C24 Ru1 C28 68.16(13)
N1 Ru1 C23 109.71(11)
N3 Ru1 C23 95.56(11)
N4 Ru1 C23 163.79(12)
C24 Ru1 C23 38.79(13)
C28 Ru1 C23 37.71(12)
N1 Ru1 C25 174.31(12)
N3 Ru1 C25 123.39(12)
N4 Ru1 C25 95.71(13)
C24 Ru1 C25 37.38(12)
C28 Ru1 C25 79.82(14)
C23 Ru1 C25 68.80(13)
N1 Ru1 C27 107.48(11)
N3 Ru1 C27 158.01(13)
N4 Ru1 C27 110.23(16)
C24 Ru1 C27 80.29(14)
C28 Ru1 C27 38.28(15)
C23 Ru1 C27 68.95(16)
C25 Ru1 C27 66.83(13)
N1 Ru1 C26 137.44(12)
N3 Ru1 C26 160.22(12)
N4 Ru1 C26 88.66(13)
C24 Ru1 C26 68.13(14)
C28 Ru1 C26 68.05(14)
C23 Ru1 C26 81.76(14)
C25 Ru1 C26 37.50(12)
C27 Ru1 C26 36.85(11)
N1 Ru1 C1 30.89(8)
N3 Ru1 C1 31.25(9)
N4 Ru1 C1 84.51(11)
C24 Ru1 C1 124.95(12)
C28 Ru1 C1 113.12(12)
C23 Ru1 C1 107.32(11)
C25 Ru1 C1 154.56(12)
C27 Ru1 C1 136.81(11)
C26 Ru1 C1 166.79(12)
C14 O2 C15 117.5(3)
C7 O1 C8 117.9(3)
C1 N2 C9 125.0(3)
C1 N2 H2 117.5
C9 N2 H2 117.5
C22 O3 C21 121.2(3)
C1 N1 C2 131.3(3)
C1 N1 Ru1 95.68(18)
C2 N1 Ru1 132.79(19)
N3 C16 C17 119.1(3)
N3 C16 C21 123.7(3)
C17 C16 C21 116.9(3)
C10 C9 C14 119.1(3)
C10 C9 N2 122.3(3)
C14 C9 N2 118.6(3)
C1 N3 C16 130.7(3)
C1 N3 Ru1 94.06(18)
C16 N3 Ru1 133.3(2)
C2 C3 C4 121.0(3)
C2 C3 H3 119.5
C4 C3 H3 119.5
O2 C14 C13 125.6(3)
O2 C14 C9 114.4(3)
C13 C14 C9 120.0(3)
N6 N5 N4 175.5(4)
N1 C1 N3 107.6(3)
N1 C1 N2 128.6(3)
N3 C1 N2 123.7(3)
N1 C1 Ru1 53.43(15)
N3 C1 Ru1 54.69(15)
N2 C1 Ru1 171.8(2)
C11 C10 C9 120.3(3)
C11 C10 H10 119.9
C9 C10 H10 119.9
C12 C11 C10 120.1(3)
C12 C11 H11 120.0
C10 C11 H11 120.0
C18 C17 C16 122.3(3)
C18 C17 H17 118.8
C16 C17 H17 118.8
C24 C25 C26 121.7(3)
C24 C25 Ru1 69.84(19)
C26 C25 Ru1 72.91(19)
C24 C25 H25 119.2
C26 C25 H25 119.2
Ru1 C25 H25 130.9
N5 N4 Ru1 124.8(3)
C26 C27 C28 120.8(4)
C26 C27 Ru1 73.1(2)
C28 C27 Ru1 69.50(18)
C26 C27 H27 119.6
C28 C27 H27 119.6
Ru1 C27 H27 130.4
C6 C7 O1 124.1(3)
C6 C7 C2 120.2(3)
O1 C7 C2 115.7(3)
C3 C2 C7 118.6(3)
C3 C2 N1 118.4(3)
C7 C2 N1 122.9(3)
C14 C13 C12 119.8(3)
C14 C13 H13 120.1
C12 C13 H13 120.1
C7 C6 C5 119.9(3)
C7 C6 H6 120.1
C5 C6 H6 120.1
O3 C21 C20 123.1(3)
O3 C21 C16 116.5(3)
C20 C21 C16 120.4(3)
C11 C12 C13 120.5(3)
C11 C12 H12 119.7
C13 C12 H12 119.7
C18 C19 C20 119.6(4)
C18 C19 H19 120.2
C20 C19 H19 120.2
C28 C23 C24 116.3(4)
C28 C23 C29 125.1(3)
C24 C23 C29 118.5(3)
C28 C23 Ru1 70.2(2)
C24 C23 Ru1 69.5(2)
C29 C23 Ru1 128.1(2)
O2 C15 H15A 109.5
O2 C15 H15B 109.5
H15A C15 H15B 109.5
O2 C15 H15C 109.5
H15A C15 H15C 109.5
H15B C15 H15C 109.5
C19 C18 C17 119.8(4)
C19 C18 H18 120.1
C17 C18 H18 120.1
C21 C20 C19 121.0(4)
C21 C20 H20 119.5
C19 C20 H20 119.5
C5 C4 C3 119.6(4)
C5 C4 H4 120.2
C3 C4 H4 120.2
C4 C5 C6 120.5(3)
C4 C5 H5 119.7
C6 C5 H5 119.7
C27 C26 C25 117.6(4)
C27 C26 C32 121.3(4)
C25 C26 C32 121.0(4)
C27 C26 Ru1 70.0(2)
C25 C26 Ru1 69.59(18)
C32 C26 Ru1 129.1(3)
C23 C28 C27 122.1(3)
C23 C28 Ru1 72.08(19)
C27 C28 Ru1 72.2(2)
C23 C28 H28 118.9
C27 C28 H28 118.9
Ru1 C28 H28 129.3
C25 C24 C23 121.5(3)
C25 C24 Ru1 72.8(2)
C23 C24 Ru1 71.7(2)
C25 C24 H24 119.3
C23 C24 H24 119.3
Ru1 C24 H24 128.6
C23 C29 C31 113.8(3)
C23 C29 C30 109.7(3)
C31 C29 C30 111.5(3)
C23 C29 H29 107.2
C31 C29 H29 107.2
C30 C29 H29 107.2
C29 C30 H30A 109.5
C29 C30 H30B 109.5
H30A C30 H30B 109.5
C29 C30 H30C 109.5
H30A C30 H30C 109.5
H30B C30 H30C 109.5
C26 C32 H32A 109.5
C26 C32 H32B 109.5
H32A C32 H32B 109.5
C26 C32 H32C 109.5
H32A C32 H32C 109.5
H32B C32 H32C 109.5
O1 C8 H8A 109.5
O1 C8 H8B 109.5
H8A C8 H8B 109.5
O1 C8 H8C 109.5
H8A C8 H8C 109.5
H8B C8 H8C 109.5
O3 C22 H22A 109.5
O3 C22 H22B 109.5
H22A C22 H22B 109.5
O3 C22 H22C 109.5
H22A C22 H22C 109.5
H22B C22 H22C 109.5
C29 C31 H31A 109.5
C29 C31 H31B 109.5
H31A C31 H31B 109.5
C29 C31 H31C 109.5
H31A C31 H31C 109.5
H31B C31 H31C 109.5

loop_
_geom_bond_atom_site_label_1
_geom_bond_atom_site_label_2
_geom_bond_distance
Ru1 N1 2.080(2)
Ru1 N3 2.108(2)
Ru1 N4 2.116(3)
Ru1 C24 2.149(3)
Ru1 C28 2.154(3)
Ru1 C23 2.179(3)
Ru1 C25 2.187(3)
Ru1 C27 2.190(3)
Ru1 C26 2.231(3)
Ru1 C1 2.577(3)
O2 C14 1.373(4)
O2 C15 1.422(4)
O1 C7 1.376(4)
O1 C8 1.410(4)
N2 C1 1.369(4)
N2 C9 1.402(4)
N2 H2 0.8600
O3 C22 1.356(5)
O3 C21 1.374(4)
N1 C1 1.329(3)
N1 C2 1.401(4)
C16 N3 1.383(4)
C16 C17 1.393(4)
C16 C21 1.401(4)
C9 C10 1.386(4)
C9 C14 1.396(4)
N3 C1 1.340(3)
C3 C2 1.377(4)
C3 C4 1.377(4)
C3 H3 0.9300
C14 C13 1.374(4)
N5 N6 1.151(4)
N5 N4 1.184(4)
C10 C11 1.376(4)
C10 H10 0.9300
C11 C12 1.367(5)
C11 H11 0.9300
C17 C18 1.369(4)
C17 H17 0.9300
C25 C24 1.390(5)
C25 C26 1.421(5)
C25 H25 0.9300
C27 C26 1.398(4)
C27 C28 1.425(5)
C27 H27 0.9300
C7 C6 1.371(4)
C7 C2 1.400(4)
C13 C12 1.383(5)
C13 H13 0.9300
C6 C5 1.379(5)
C6 H6 0.9300
C21 C20 1.374(5)
C12 H12 0.9300
C19 C18 1.365(5)
C19 C20 1.378(5)
C19 H19 0.9300
C23 C28 1.401(5)
C23 C24 1.438(5)
C23 C29 1.507(5)
C15 H15A 0.9600
C15 H15B 0.9600
C15 H15C 0.9600
C18 H18 0.9300
C20 H20 0.9300
C4 C5 1.369(5)
C4 H4 0.9300
C5 H5 0.9300
C26 C32 1.487(5)
C28 H28 0.9300
C24 H24 0.9300
C29 C31 1.527(5)
C29 C30 1.534(5)
C29 H29 0.9800
C30 H30A 0.9600
C30 H30B 0.9600
C30 H30C 0.9600
C32 H32A 0.9600
C32 H32B 0.9600
C32 H32C 0.9600
C8 H8A 0.9600
C8 H8B 0.9600
C8 H8C 0.9600
C22 H22A 0.9600
C22 H22B 0.9600
C22 H22C 0.9600
C31 H31A 0.9600
C31 H31B 0.9600
C31 H31C 0.9600

loop_
_geom_torsion_atom_site_label_1
_geom_torsion_atom_site_label_2
_geom_torsion_atom_site_label_3
_geom_torsion_atom_site_label_4
_geom_torsion
N3 Ru1 N1 C1 5.25(17)
N4 Ru1 N1 C1 -85.7(2)
C24 Ru1 N1 C1 66.8(3)
C28 Ru1 N1 C1 127.0(2)
C23 Ru1 N1 C1 91.0(2)
C25 Ru1 N1 C1 164.8(12)
C27 Ru1 N1 C1 164.3(2)
C26 Ru1 N1 C1 -169.5(2)
N3 Ru1 N1 C2 -169.6(3)
N4 Ru1 N1 C2 99.4(3)
C24 Ru1 N1 C2 -108.1(3)
C28 Ru1 N1 C2 -47.9(3)
C23 Ru1 N1 C2 -83.9(3)
C25 Ru1 N1 C2 -10.1(14)
C27 Ru1 N1 C2 -10.6(3)
C26 Ru1 N1 C2 15.6(4)
C1 Ru1 N1 C2 -174.9(4)
C1 N2 C9 C10 -36.8(5)
C1 N2 C9 C14 144.7(3)
C17 C16 N3 C1 -133.9(3)
C21 C16 N3 C1 52.6(5)
C17 C16 N3 Ru1 25.8(5)
C21 C16 N3 Ru1 -147.8(3)
N1 Ru1 N3 C1 -5.19(17)
N4 Ru1 N3 C1 80.99(19)
C24 Ru1 N3 C1 -153.60(19)
C28 Ru1 N3 C1 -84.6(2)
C23 Ru1 N3 C1 -114.59(19)
C25 Ru1 N3 C1 177.19(18)
C27 Ru1 N3 C1 -70.9(4)
C26 Ru1 N3 C1 164.3(4)
N1 Ru1 N3 C16 -169.9(3)
N4 Ru1 N3 C16 -83.7(3)
C24 Ru1 N3 C16 41.7(3)
C28 Ru1 N3 C16 110.8(3)
C23 Ru1 N3 C16 80.7(3)
C25 Ru1 N3 C16 12.5(3)
C27 Ru1 N3 C16 124.5(4)
C26 Ru1 N3 C16 -0.3(6)
C1 Ru1 N3 C16 -164.7(4)
C15 O2 C14 C13 -3.7(5)
C15 O2 C14 C9 178.5(3)
C10 C9 C14 O2 -178.2(3)
N2 C9 C14 O2 0.3(4)
C10 C9 C14 C13 3.8(5)
N2 C9 C14 C13 -177.7(3)
C2 N1 C1 N3 167.3(3)
Ru1 N1 C1 N3 -7.7(2)
C2 N1 C1 N2 -15.1(5)
Ru1 N1 C1 N2 169.9(3)
C2 N1 C1 Ru1 175.0(4)
C16 N3 C1 N1 172.8(3)
Ru1 N3 C1 N1 7.5(2)
C16 N3 C1 N2 -4.9(5)
Ru1 N3 C1 N2 -170.2(3)
C16 N3 C1 Ru1 165.3(4)
C9 N2 C1 N1 -17.7(5)
C9 N2 C1 N3 159.5(3)
C9 N2 C1 Ru1 83.5(16)
N3 Ru1 C1 N1 -171.1(3)
N4 Ru1 C1 N1 91.7(2)
C24 Ru1 C1 N1 -138.52(19)
C28 Ru1 C1 N1 -59.8(2)
C23 Ru1 C1 N1 -99.6(2)
C25 Ru1 C1 N1 -176.5(3)
C27 Ru1 C1 N1 -22.2(3)
C26 Ru1 C1 N1 32.5(6)
N1 Ru1 C1 N3 171.1(3)
N4 Ru1 C1 N3 -97.22(19)
C24 Ru1 C1 N3 32.5(2)
C28 Ru1 C1 N3 111.3(2)
C23 Ru1 C1 N3 71.4(2)
C25 Ru1 C1 N3 -5.5(4)
C27 Ru1 C1 N3 148.9(2)
C26 Ru1 C1 N3 -156.4(5)
N1 Ru1 C1 N2 -107.4(16)
N3 Ru1 C1 N2 81.5(15)
N4 Ru1 C1 N2 -15.7(15)
C24 Ru1 C1 N2 114.1(15)
C28 Ru1 C1 N2 -167.2(15)
C23 Ru1 C1 N2 153.0(15)
C25 Ru1 C1 N2 76.1(16)
C27 Ru1 C1 N2 -129.6(15)
C26 Ru1 C1 N2 -74.9(17)
C14 C9 C10 C11 -4.6(5)
N2 C9 C10 C11 176.9(3)
C9 C10 C11 C12 2.5(5)
N3 C16 C17 C18 -174.9(3)
C21 C16 C17 C18 -0.9(5)
N1 Ru1 C25 C24 -105.5(13)
N3 Ru1 C25 C24 52.9(3)
N4 Ru1 C25 C24 145.5(2)
C28 Ru1 C25 C24 -67.2(2)
C23 Ru1 C25 C24 -29.6(2)
C27 Ru1 C25 C24 -105.0(3)
C26 Ru1 C25 C24 -134.3(3)
C1 Ru1 C25 C24 56.3(4)
N1 Ru1 C25 C26 28.8(14)
N3 Ru1 C25 C26 -172.9(2)
N4 Ru1 C25 C26 -80.3(2)
C24 Ru1 C25 C26 134.3(3)
C28 Ru1 C25 C26 67.1(2)
C23 Ru1 C25 C26 104.7(2)
C27 Ru1 C25 C26 29.3(3)
C1 Ru1 C25 C26 -169.5(2)
N6 N5 N4 Ru1 -175(5)
N1 Ru1 N4 N5 52.6(3)
N3 Ru1 N4 N5 -9.4(3)
C24 Ru1 N4 N5 -107.9(3)
C28 Ru1 N4 N5 147.1(3)
C23 Ru1 N4 N5 -116.2(5)
C25 Ru1 N4 N5 -132.8(3)
C27 Ru1 N4 N5 159.8(3)
C26 Ru1 N4 N5 -169.7(3)
C1 Ru1 N4 N5 21.6(3)
N1 Ru1 C27 C26 150.2(3)
N3 Ru1 C27 C26 -152.4(3)
N4 Ru1 C27 C26 57.8(3)
C24 Ru1 C27 C26 -66.3(3)
C28 Ru1 C27 C26 -133.2(4)
C23 Ru1 C27 C26 -104.9(3)
C25 Ru1 C27 C26 -29.8(3)
C1 Ru1 C27 C26 161.9(2)
N1 Ru1 C27 C28 -76.6(2)
N3 Ru1 C27 C28 -19.2(5)
N4 Ru1 C27 C28 -169.02(19)
C24 Ru1 C27 C28 66.9(2)
C23 Ru1 C27 C28 28.3(2)
C25 Ru1 C27 C28 103.4(2)
C26 Ru1 C27 C28 133.2(4)
C1 Ru1 C27 C28 -64.9(3)
C8 O1 C7 C6 -4.8(5)
C8 O1 C7 C2 175.4(3)
C4 C3 C2 C7 3.2(5)
C4 C3 C2 N1 179.7(3)
C6 C7 C2 C3 -4.0(5)
O1 C7 C2 C3 175.8(3)
C6 C7 C2 N1 179.7(3)
O1 C7 C2 N1 -0.5(4)
C1 N1 C2 C3 140.0(3)
Ru1 N1 C2 C3 -46.8(4)
C1 N1 C2 C7 -43.7(5)
Ru1 N1 C2 C7 129.5(3)
O2 C14 C13 C12 -178.7(3)
C9 C14 C13 C12 -1.0(5)
O1 C7 C6 C5 -177.7(3)
C2 C7 C6 C5 2.1(5)
C22 O3 C21 C20 -45.2(6)
C22 O3 C21 C16 135.1(4)
N3 C16 C21 O3 -4.5(5)
C17 C16 C21 O3 -178.2(3)
N3 C16 C21 C20 175.8(3)
C17 C16 C21 C20 2.1(5)
C10 C11 C12 C13 0.3(5)
C14 C13 C12 C11 -1.1(5)
N1 Ru1 C23 C28 73.1(2)
N3 Ru1 C23 C28 135.2(2)
N4 Ru1 C23 C28 -118.9(5)
C24 Ru1 C23 C28 -129.7(3)
C25 Ru1 C23 C28 -101.1(2)
C27 Ru1 C23 C28 -28.68(19)
C26 Ru1 C23 C28 -64.5(2)
C1 Ru1 C23 C28 105.6(2)
N1 Ru1 C23 C24 -157.26(19)
N3 Ru1 C23 C24 -95.1(2)
N4 Ru1 C23 C24 10.8(6)
C28 Ru1 C23 C24 129.7(3)
C25 Ru1 C23 C24 28.6(2)
C27 Ru1 C23 C24 101.0(2)
C26 Ru1 C23 C24 65.1(2)
C1 Ru1 C23 C24 -124.7(2)
N1 Ru1 C23 C29 -46.5(3)
N3 Ru1 C23 C29 15.6(3)
N4 Ru1 C23 C29 121.5(5)
C24 Ru1 C23 C29 110.7(4)
C28 Ru1 C23 C29 -119.6(4)
C25 Ru1 C23 C29 139.3(3)
C27 Ru1 C23 C29 -148.3(3)
C26 Ru1 C23 C29 175.9(3)
C1 Ru1 C23 C29 -14.0(3)
C20 C19 C18 C17 1.3(6)
C16 C17 C18 C19 -0.8(6)
O3 C21 C20 C19 178.7(4)
C16 C21 C20 C19 -1.7(6)
C18 C19 C20 C21 -0.1(6)
C2 C3 C4 C5 -0.6(5)
C3 C4 C5 C6 -1.4(6)
C7 C6 C5 C4 0.6(6)
C28 C27 C26 C25 -0.1(5)
Ru1 C27 C26 C25 52.5(3)
C28 C27 C26 C32 -177.0(3)
Ru1 C27 C26 C32 -124.3(4)
C28 C27 C26 Ru1 -52.6(3)
C24 C25 C26 C27 -0.5(5)
Ru1 C25 C26 C27 -52.7(3)
C24 C25 C26 C32 176.3(3)
Ru1 C25 C26 C32 124.1(3)
C24 C25 C26 Ru1 52.2(3)
N1 Ru1 C26 C27 -44.6(4)
N3 Ru1 C26 C27 149.2(3)
N4 Ru1 C26 C27 -127.4(3)
C24 Ru1 C26 C27 103.5(3)
C28 Ru1 C26 C27 29.1(3)
C23 Ru1 C26 C27 65.7(3)
C25 Ru1 C26 C27 131.4(4)
C1 Ru1 C26 C27 -68.7(7)
N1 Ru1 C26 C25 -176.0(2)
N3 Ru1 C26 C25 17.8(5)
N4 Ru1 C26 C25 101.2(2)
C24 Ru1 C26 C25 -27.9(2)
C28 Ru1 C26 C25 -102.2(3)
C23 Ru1 C26 C25 -65.7(2)
C27 Ru1 C26 C25 -131.4(4)
C1 Ru1 C26 C25 160.0(4)
N1 Ru1 C26 C32 70.1(4)
N3 Ru1 C26 C32 -96.2(5)
N4 Ru1 C26 C32 -12.8(3)
C24 Ru1 C26 C32 -141.9(4)
C28 Ru1 C26 C32 143.8(4)
C23 Ru1 C26 C32 -179.7(4)
C25 Ru1 C26 C32 -114.0(4)
C27 Ru1 C26 C32 114.6(5)
C1 Ru1 C26 C32 46.0(7)
C24 C23 C28 C27 0.8(5)
C29 C23 C28 C27 177.6(3)
Ru1 C23 C28 C27 54.4(3)
C24 C23 C28 Ru1 -53.6(3)
C29 C23 C28 Ru1 123.2(3)
C26 C27 C28 C23 0.0(5)
Ru1 C27 C28 C23 -54.3(3)
C26 C27 C28 Ru1 54.3(3)
N1 Ru1 C28 C23 -115.2(2)
N3 Ru1 C28 C23 -54.5(2)
N4 Ru1 C28 C23 153.0(2)
C24 Ru1 C28 C23 31.3(2)
C25 Ru1 C28 C23 68.4(2)
C27 Ru1 C28 C23 133.7(3)
C26 Ru1 C28 C23 105.6(2)
C1 Ru1 C28 C23 -88.7(2)
N1 Ru1 C28 C27 111.1(2)
N3 Ru1 C28 C27 171.8(2)
N4 Ru1 C28 C27 19.3(3)
C24 Ru1 C28 C27 -102.4(2)
C23 Ru1 C28 C27 -133.7(3)
C25 Ru1 C28 C27 -65.3(2)
C26 Ru1 C28 C27 -28.1(2)
C1 Ru1 C28 C27 137.62(19)
C26 C25 C24 C23 1.4(5)
Ru1 C25 C24 C23 54.9(3)
C26 C25 C24 Ru1 -53.5(3)
C28 C23 C24 C25 -1.5(5)
C29 C23 C24 C25 -178.5(3)
Ru1 C23 C24 C25 -55.4(3)
C28 C23 C24 Ru1 53.9(3)
C29 C23 C24 Ru1 -123.1(3)
N1 Ru1 C24 C25 170.7(2)
N3 Ru1 C24 C25 -137.8(2)
N4 Ru1 C24 C25 -43.7(3)
C28 Ru1 C24 C25 102.2(2)
C23 Ru1 C24 C25 132.7(3)
C27 Ru1 C24 C25 64.3(2)
C26 Ru1 C24 C25 28.0(2)
C1 Ru1 C24 C25 -154.2(2)
N1 Ru1 C24 C23 38.0(3)
N3 Ru1 C24 C23 89.5(2)
N4 Ru1 C24 C23 -176.3(2)
C28 Ru1 C24 C23 -30.5(2)
C25 Ru1 C24 C23 -132.7(3)
C27 Ru1 C24 C23 -68.4(2)
C26 Ru1 C24 C23 -104.6(2)
C1 Ru1 C24 C23 73.2(2)
C28 C23 C29 C31 -19.3(6)
C24 C23 C29 C31 157.5(4)
Ru1 C23 C29 C31 72.1(5)
C28 C23 C29 C30 106.4(4)
C24 C23 C29 C30 -76.8(4)
Ru1 C23 C29 C30 -162.2(3)
